data_4510151
loop_
_publ_author_name
'Mochida, Tomoyuki'
'Funasako, Yusuke'
'Nagabuchi, Eri'
'Mori, Hatsumi'

_publ_section_title
;
 Charge-Transfer Salts of Biferrocene Derivatives with F2- and
 F4-Tetracyanoquinodimethane: Correlation Between Donor--Acceptor Ratios
 and Cation Valence States
;
_journal_issue 3
_journal_name_full 'Crystal Growth &amp; Design'
_journal_page_first 1459
_journal_paper_doi 10.1021/cg500006e
_journal_volume 14
_journal_year 2014
_chemical_formula_moiety 'C30 H38 Fe2, C12 F4 N4'
_chemical_formula_sum 'C42 H38 F4 Fe2 N4'
_chemical_formula_weight 786.46
_chemical_name_systematic
; 
 ? 
;
_space_group_IT_number 2
_symmetry_cell_setting triclinic
_symmetry_space_group_name_Hall '-P 1'
_symmetry_space_group_name_H-M 'P -1'
_atom_sites_solution_hydrogens geom
_atom_sites_solution_primary direct
_atom_sites_solution_secondary difmap
_audit_creation_method SHELXL-97
_cell_angle_alpha 67.104(3)
_cell_angle_beta 69.177(3)
_cell_angle_gamma 61.263(3)
_cell_formula_units_Z 2
_cell_length_a 12.2511(17)
_cell_length_b 12.3531(18)
_cell_length_c 15.823(2)
_cell_measurement_reflns_used 2945
_cell_measurement_temperature 298
_cell_measurement_theta_max 27.5
_cell_measurement_theta_min 3.0
_cell_volume 1891.8(5)
_computing_cell_refinement 'Bruker SMART'
_computing_data_collection 'Bruker SMART'
_computing_data_reduction 'Bruker SAINT'
_computing_molecular_graphics 'Bruker SHELXTL'
_computing_publication_material 'Bruker SHELXTL'
_computing_structure_refinement 'Bruker SHELXTL'
_computing_structure_solution 'Bruker SHELXTL'
_diffrn_ambient_temperature 298
_diffrn_detector_area_resol_mean 8.333
_diffrn_measured_fraction_theta_full 0.995
_diffrn_measured_fraction_theta_max 0.995
_diffrn_measurement_device_type 'CCD area detector'
_diffrn_measurement_method 'phi and omega scans'
_diffrn_radiation_monochromator graphite
_diffrn_radiation_source 'sealed tube'
_diffrn_radiation_type MoK\a
_diffrn_radiation_wavelength 0.71073
_diffrn_reflns_av_R_equivalents 0.0337
_diffrn_reflns_av_sigmaI/netI 0.0782
_diffrn_reflns_limit_h_max 14
_diffrn_reflns_limit_h_min -14
_diffrn_reflns_limit_k_max 13
_diffrn_reflns_limit_k_min -14
_diffrn_reflns_limit_l_max 18
_diffrn_reflns_limit_l_min -18
_diffrn_reflns_number 11031
_diffrn_reflns_theta_full 25.03
_diffrn_reflns_theta_max 25.03
_diffrn_reflns_theta_min 2.09
_exptl_absorpt_coefficient_mu 0.822
_exptl_absorpt_correction_T_max 0.8529
_exptl_absorpt_correction_T_min 0.8529
_exptl_absorpt_correction_type empirical
_exptl_absorpt_process_details
;
SADABS Sheldrick 1996
;
_exptl_crystal_colour dark-green
_exptl_crystal_density_diffrn 1.381
_exptl_crystal_density_method 'not measured'
_exptl_crystal_description prism
_exptl_crystal_F_000 812
_exptl_crystal_size_max 0.20
_exptl_crystal_size_mid 0.20
_exptl_crystal_size_min 0.20
_refine_diff_density_max 0.336
_refine_diff_density_min -0.235
_refine_diff_density_rms 0.056
_refine_ls_extinction_method none
_refine_ls_goodness_of_fit_ref 0.951
_refine_ls_hydrogen_treatment constr
_refine_ls_matrix_type full
_refine_ls_number_parameters 475
_refine_ls_number_reflns 6651
_refine_ls_number_restraints 36
_refine_ls_restrained_S_all 0.977
_refine_ls_R_factor_all 0.1181
_refine_ls_R_factor_gt 0.0576
_refine_ls_shift/su_max 0.000
_refine_ls_shift/su_mean 0.000
_refine_ls_structure_factor_coef Fsqd
_refine_ls_weighting_details 'calc w=1/[\s^2^(Fo^2^)+(0.0666P)^2^+0.0000P] where P=(Fo^2^+2Fc^2^)/3'
_refine_ls_weighting_scheme calc
_refine_ls_wR_factor_gt 0.1221
_refine_ls_wR_factor_ref 0.1470
_reflns_number_gt 3631
_reflns_number_total 6651
_reflns_threshold_expression >2sigma(I)
_cod_data_source_file cg500006e_si_001.cif
_cod_data_source_block 08
_cod_depositor_comments
;
The following automatic conversions were performed:

'_symmetry_cell_setting' value 'Triclinic' changed to 'triclinic'
according to
/usr/data/users/saulius/crontab/automatic-downloads/current/ACS/lib/dictionaries/cif_core.dic
dictionary named 'cif_core.dic' version 2.4.2 from 2011-04-26.

Automatic conversion script
Id: cif_fix_values 2281 2013-09-26 08:29:07Z andrius 
;
_cod_original_cell_volume 1891.7(5)
_cod_database_code 4510151

loop_
_symmetry_equiv_pos_as_xyz
'x, y, z'
'-x, -y, -z'

loop_
_atom_site_label
_atom_site_type_symbol
_atom_site_fract_x
_atom_site_fract_y
_atom_site_fract_z
_atom_site_U_iso_or_equiv
_atom_site_adp_type
_atom_site_occupancy
_atom_site_symmetry_multiplicity
_atom_site_calc_flag
_atom_site_refinement_flags
C1 C 0.3899(4) 0.7125(4) 0.1841(3) 0.0533(11) Uani 1 1 d .
C2 C 0.3837(4) 0.6479(5) 0.1288(3) 0.0710(14) Uani 1 1 d .
H2 H 0.3847 0.5660 0.1494 0.085 Uiso 1 1 calc R
C3 C 0.3759(5) 0.7302(6) 0.0379(4) 0.0820(16) Uani 1 1 d .
H3 H 0.3683 0.7128 -0.0114 0.098 Uiso 1 1 calc R
C4 C 0.3816(5) 0.8427(6) 0.0341(4) 0.0815(16) Uani 1 1 d .
H4 H 0.3787 0.9128 -0.0180 0.098 Uiso 1 1 calc R
C5 C 0.3928(4) 0.8305(5) 0.1245(3) 0.0651(13) Uani 1 1 d .
H5 H 0.4006 0.8904 0.1411 0.078 Uiso 1 1 calc R
C6 C 0.7205(4) 0.6110(5) 0.1040(3) 0.0643(13) Uani 1 1 d .
C7 C 0.7081(5) 0.5251(6) 0.0715(5) 0.0992(19) Uani 1 1 d .
H7 H 0.7098 0.4438 0.1052 0.119 Uiso 1 1 calc R
C8 C 0.6923(6) 0.5899(9) -0.0240(6) 0.117(3) Uani 1 1 d U
H8 H 0.6843 0.5560 -0.0636 0.141 Uiso 1 1 calc R
C9 C 0.6909(6) 0.7097(9) -0.0471(4) 0.118(3) Uani 1 1 d .
H9 H 0.6803 0.7713 -0.1042 0.142 Uiso 1 1 calc R
C10 C 0.7084(4) 0.7225(6) 0.0303(4) 0.0832(16) Uani 1 1 d .
H10 H 0.7115 0.7950 0.0326 0.100 Uiso 1 1 calc R
C11 C 0.3927(4) 0.6634(4) 0.2831(3) 0.0532(11) Uani 1 1 d .
C12 C 0.3896(4) 0.7309(4) 0.3396(3) 0.0584(12) Uani 1 1 d .
H12 H 0.3937 0.8107 0.3185 0.070 Uiso 1 1 calc R
C13 C 0.3792(5) 0.6559(5) 0.4326(3) 0.0691(14) Uani 1 1 d .
H13 H 0.3754 0.6775 0.4841 0.083 Uiso 1 1 calc R
C14 C 0.3756(5) 0.5422(5) 0.4352(3) 0.0692(14) Uani 1 1 d .
H14 H 0.3691 0.4760 0.4885 0.083 Uiso 1 1 calc R
C15 C 0.3836(4) 0.5460(4) 0.3428(3) 0.0609(12) Uani 1 1 d .
H15 H 0.3830 0.4833 0.3245 0.073 Uiso 1 1 calc R
C16 C 0.0777(4) 0.8384(5) 0.3174(3) 0.0591(12) Uani 1 1 d .
C17 C 0.0714(4) 0.8668(5) 0.3975(4) 0.0753(15) Uani 1 1 d .
H17 H 0.0731 0.9408 0.3984 0.090 Uiso 1 1 calc R
C18 C 0.0619(5) 0.7641(7) 0.4759(4) 0.0927(18) Uani 1 1 d .
H18 H 0.0568 0.7584 0.5375 0.111 Uiso 1 1 calc R
C19 C 0.0615(5) 0.6721(6) 0.4459(5) 0.0939(19) Uani 1 1 d .
H19 H 0.0556 0.5950 0.4839 0.113 Uiso 1 1 calc R
C20 C 0.0719(4) 0.7170(5) 0.3471(4) 0.0763(15) Uani 1 1 d .
H20 H 0.0744 0.6743 0.3088 0.092 Uiso 1 1 calc R
C21 C 0.7368(5) 0.5903(6) 0.1985(3) 0.0811(16) Uani 1 1 d .
H21A H 0.7009 0.5296 0.2434 0.097 Uiso 1 1 calc R
H21B H 0.6881 0.6707 0.2157 0.097 Uiso 1 1 calc R
C22 C 0.8746(5) 0.5410(6) 0.2075(4) 0.0786(15) Uani 1 1 d U
C23 C 0.9324(6) 0.6330(7) 0.1456(5) 0.128(2) Uani 1 1 d U
H23A H 0.8807 0.7146 0.1591 0.192 Uiso 1 1 calc R
H23B H 0.9381 0.6417 0.0814 0.192 Uiso 1 1 calc R
H23C H 1.0161 0.6025 0.1561 0.192 Uiso 1 1 calc R
C24 C 0.8728(6) 0.5231(8) 0.3078(4) 0.141(3) Uani 1 1 d U
H24A H 0.9585 0.4850 0.3166 0.211 Uiso 1 1 calc R
H24B H 0.8297 0.4680 0.3491 0.211 Uiso 1 1 calc R
H24C H 0.8289 0.6047 0.3217 0.211 Uiso 1 1 calc R
C25 C 0.9541(6) 0.4158(6) 0.1825(6) 0.155(3) Uani 1 1 d .
H25A H 0.9472 0.4252 0.1212 0.232 Uiso 1 1 calc R
H25B H 0.9246 0.3516 0.2276 0.232 Uiso 1 1 calc R
H25C H 1.0414 0.3905 0.1826 0.232 Uiso 1 1 calc R
C26 C 0.0921(4) 0.9223(5) 0.2191(3) 0.0651(13) Uani 1 1 d .
H26A H 0.1395 0.8679 0.1766 0.078 Uiso 1 1 calc R
H26B H 0.1429 0.9665 0.2134 0.078 Uiso 1 1 calc R
C27 C -0.0327(5) 1.0234(5) 0.1864(3) 0.0732(14) Uani 1 1 d .
C28 C -0.1051(5) 0.9559(6) 0.1791(4) 0.104(2) Uani 1 1 d .
H28A H -0.1291 0.9044 0.2400 0.156 Uiso 1 1 calc R
H28B H -0.0514 0.9022 0.1373 0.156 Uiso 1 1 calc R
H28C H -0.1801 1.0188 0.1553 0.156 Uiso 1 1 calc R
C29 C 0.0038(6) 1.1063(6) 0.0893(4) 0.115(2) Uani 1 1 d .
H29A H -0.0716 1.1671 0.0653 0.172 Uiso 1 1 calc R
H29B H 0.0594 1.0528 0.0477 0.172 Uiso 1 1 calc R
H29C H 0.0465 1.1511 0.0938 0.172 Uiso 1 1 calc R
C30 C -0.1145(5) 1.1079(5) 0.2529(4) 0.0953(18) Uani 1 1 d .
H30A H -0.1871 1.1752 0.2279 0.143 Uiso 1 1 calc R
H30B H -0.0656 1.1446 0.2599 0.143 Uiso 1 1 calc R
H30C H -0.1425 1.0575 0.3129 0.143 Uiso 1 1 calc R
C31 C 0.3980(4) -0.0121(4) 0.6368(3) 0.0526(11) Uani 1 1 d .
C32 C 0.3843(4) -0.0733(4) 0.5843(3) 0.0556(11) Uani 1 1 d .
C33 C 0.3413(4) -0.0103(4) 0.5036(3) 0.0584(12) Uani 1 1 d .
C34 C 0.3050(4) 0.1218(4) 0.4620(3) 0.0502(11) Uani 1 1 d .
C35 C 0.3165(4) 0.1833(4) 0.5157(3) 0.0590(12) Uani 1 1 d .
C36 C 0.3594(4) 0.1216(4) 0.5961(3) 0.0562(12) Uani 1 1 d .
C37 C 0.4407(4) -0.0772(4) 0.7223(3) 0.0558(11) Uani 1 1 d .
C38 C 0.4521(5) -0.0127(5) 0.7746(3) 0.0697(14) Uani 1 1 d .
C39 C 0.4580(4) -0.2068(5) 0.7704(3) 0.0636(13) Uani 1 1 d .
C40 C 0.2665(4) 0.1852(5) 0.3759(3) 0.0579(12) Uani 1 1 d .
C41 C 0.2429(5) 0.1265(5) 0.3267(4) 0.0709(14) Uani 1 1 d .
C42 C 0.2409(5) 0.3167(5) 0.3293(4) 0.0664(13) Uani 1 1 d .
F1 F 0.4211(3) -0.2008(2) 0.61391(17) 0.0796(8) Uani 1 1 d .
F2 F 0.3359(3) -0.0798(3) 0.45877(19) 0.0887(9) Uani 1 1 d .
F3 F 0.2797(3) 0.3114(3) 0.48573(19) 0.0843(9) Uani 1 1 d .
F4 F 0.3667(3) 0.1909(3) 0.63980(19) 0.0887(9) Uani 1 1 d .
Fe2 Fe 0.22661(6) 0.69900(6) 0.38125(4) 0.0579(2) Uani 1 1 d .
Fe1 Fe 0.54387(6) 0.69008(7) 0.06560(4) 0.0667(3) Uani 1 1 d .
N1 N 0.4625(5) 0.0316(5) 0.8207(3) 0.0959(16) Uani 1 1 d .
N2 N 0.4701(5) -0.3089(5) 0.8148(3) 0.0870(14) Uani 1 1 d .
N3 N 0.2207(5) 0.0870(5) 0.2824(4) 0.1044(17) Uani 1 1 d .
N4 N 0.2187(5) 0.4217(5) 0.2858(3) 0.0894(14) Uani 1 1 d .

loop_
_atom_site_aniso_label
_atom_site_aniso_U_11
_atom_site_aniso_U_22
_atom_site_aniso_U_33
_atom_site_aniso_U_23
_atom_site_aniso_U_13
_atom_site_aniso_U_12
C1 0.043(3) 0.063(3) 0.052(3) -0.013(2) -0.008(2) -0.023(2)
C2 0.067(3) 0.089(4) 0.072(4) -0.026(3) -0.018(3) -0.036(3)
C3 0.070(4) 0.119(5) 0.062(4) -0.025(4) -0.018(3) -0.039(4)
C4 0.063(3) 0.097(5) 0.055(3) -0.003(3) -0.009(2) -0.025(3)
C5 0.050(3) 0.066(3) 0.064(3) -0.016(3) -0.002(2) -0.020(3)
C6 0.044(3) 0.067(3) 0.067(3) -0.015(3) -0.008(2) -0.016(2)
C7 0.060(4) 0.082(4) 0.146(6) -0.050(5) -0.020(4) -0.007(3)
C8 0.080(4) 0.158(6) 0.111(5) -0.083(5) -0.017(4) -0.011(5)
C9 0.060(4) 0.189(9) 0.059(4) -0.019(5) 0.004(3) -0.037(5)
C10 0.055(3) 0.103(5) 0.074(4) -0.012(4) -0.010(3) -0.030(3)
C11 0.047(3) 0.054(3) 0.060(3) -0.015(2) -0.016(2) -0.018(2)
C12 0.066(3) 0.061(3) 0.060(3) -0.017(3) -0.016(2) -0.031(3)
C13 0.076(4) 0.076(4) 0.064(3) -0.022(3) -0.022(3) -0.029(3)
C14 0.075(3) 0.066(3) 0.058(3) -0.001(3) -0.024(2) -0.027(3)
C15 0.062(3) 0.053(3) 0.070(3) -0.014(3) -0.019(2) -0.022(2)
C16 0.046(3) 0.061(3) 0.063(3) -0.012(3) -0.011(2) -0.020(2)
C17 0.066(3) 0.065(3) 0.076(4) -0.020(3) -0.007(3) -0.016(3)
C18 0.081(4) 0.103(5) 0.060(4) -0.013(4) 0.001(3) -0.028(4)
C19 0.055(3) 0.095(5) 0.098(5) 0.013(4) -0.009(3) -0.039(3)
C20 0.056(3) 0.078(4) 0.098(4) -0.015(3) -0.018(3) -0.034(3)
C21 0.062(3) 0.104(4) 0.058(3) -0.018(3) -0.010(2) -0.023(3)
C22 0.062(3) 0.098(4) 0.066(3) -0.015(3) -0.018(2) -0.027(3)
C23 0.110(4) 0.131(5) 0.149(5) -0.001(4) -0.051(4) -0.063(4)
C24 0.097(4) 0.185(6) 0.100(4) -0.026(4) -0.041(3) -0.021(4)
C25 0.100(6) 0.091(5) 0.273(11) -0.081(6) -0.086(6) 0.019(4)
C26 0.049(3) 0.072(3) 0.065(3) -0.015(3) -0.008(2) -0.023(3)
C27 0.055(3) 0.077(4) 0.066(3) -0.001(3) -0.017(2) -0.021(3)
C28 0.073(4) 0.127(5) 0.113(5) -0.025(4) -0.033(3) -0.037(4)
C29 0.091(5) 0.124(6) 0.083(4) 0.022(4) -0.027(3) -0.040(4)
C30 0.074(4) 0.073(4) 0.112(5) -0.020(4) -0.016(3) -0.015(3)
C31 0.050(3) 0.055(3) 0.049(3) -0.019(2) -0.001(2) -0.020(2)
C32 0.059(3) 0.042(3) 0.056(3) -0.013(2) -0.006(2) -0.017(2)
C33 0.069(3) 0.053(3) 0.058(3) -0.022(3) -0.010(2) -0.024(3)
C34 0.039(2) 0.057(3) 0.060(3) -0.025(2) -0.002(2) -0.021(2)
C35 0.064(3) 0.045(3) 0.060(3) -0.012(2) -0.008(2) -0.020(2)
C36 0.065(3) 0.056(3) 0.054(3) -0.023(3) -0.006(2) -0.028(3)
C37 0.060(3) 0.058(3) 0.047(3) -0.017(2) -0.002(2) -0.025(2)
C38 0.087(4) 0.074(4) 0.051(3) -0.002(3) -0.017(3) -0.043(3)
C39 0.066(3) 0.072(4) 0.052(3) -0.018(3) -0.012(2) -0.025(3)
C40 0.060(3) 0.059(3) 0.064(3) -0.019(3) -0.018(2) -0.024(3)
C41 0.085(4) 0.064(3) 0.069(3) -0.006(3) -0.025(3) -0.036(3)
C42 0.069(3) 0.066(4) 0.070(3) -0.009(3) -0.034(3) -0.025(3)
F1 0.123(2) 0.0523(17) 0.0680(18) -0.0131(14) -0.0299(16) -0.0336(17)
F2 0.144(3) 0.0657(18) 0.0793(19) -0.0183(16) -0.0467(18) -0.0433(19)
F3 0.128(3) 0.0541(17) 0.0805(19) -0.0115(15) -0.0406(17) -0.0351(17)
F4 0.143(3) 0.0639(18) 0.082(2) -0.0178(16) -0.0459(18) -0.0437(19)
Fe2 0.0580(4) 0.0582(4) 0.0532(4) -0.0087(3) -0.0109(3) -0.0251(3)
Fe1 0.0554(5) 0.0843(6) 0.0559(4) -0.0257(4) -0.0063(3) -0.0227(4)
N1 0.147(5) 0.100(4) 0.069(3) -0.015(3) -0.030(3) -0.071(4)
N2 0.120(4) 0.066(3) 0.067(3) -0.005(3) -0.027(3) -0.035(3)
N3 0.145(5) 0.090(4) 0.114(4) -0.013(3) -0.067(3) -0.057(3)
N4 0.104(4) 0.064(3) 0.105(4) -0.003(3) -0.056(3) -0.029(3)

loop_
_atom_type_symbol
_atom_type_description
_atom_type_scat_dispersion_real
_atom_type_scat_dispersion_imag
_atom_type_scat_source
C C 0.0033 0.0016 'International Tables Vol C Tables 4.2.6.8 and 6.1.1.4'
H H 0.0000 0.0000 'International Tables Vol C Tables 4.2.6.8 and 6.1.1.4'
N N 0.0061 0.0033 'International Tables Vol C Tables 4.2.6.8 and 6.1.1.4'
F F 0.0171 0.0103 'International Tables Vol C Tables 4.2.6.8 and 6.1.1.4'
Fe Fe 0.3463 0.8444 'International Tables Vol C Tables 4.2.6.8 and 6.1.1.4'

loop_
_geom_angle_atom_site_label_1
_geom_angle_atom_site_label_2
_geom_angle_atom_site_label_3
_geom_angle
C5 C1 C2 107.2(4)
C5 C1 C11 127.0(4)
C2 C1 C11 125.7(4)
C5 C1 Fe1 67.8(2)
C2 C1 Fe1 68.0(2)
C11 C1 Fe1 129.3(3)
C3 C2 C1 108.0(5)
C3 C2 Fe1 68.7(3)
C1 C2 Fe1 72.2(3)
C3 C2 H2 126.0
C1 C2 H2 126.0
Fe1 C2 H2 124.7
C4 C3 C2 108.6(5)
C4 C3 Fe1 69.5(3)
C2 C3 Fe1 71.3(3)
C4 C3 H3 125.7
C2 C3 H3 125.7
Fe1 C3 H3 125.0
C3 C4 C5 107.7(5)
C3 C4 Fe1 70.2(3)
C5 C4 Fe1 70.7(3)
C3 C4 H4 126.2
C5 C4 H4 126.2
Fe1 C4 H4 124.5
C1 C5 C4 108.4(5)
C1 C5 Fe1 73.1(3)
C4 C5 Fe1 68.4(3)
C1 C5 H5 125.8
C4 C5 H5 125.8
Fe1 C5 H5 124.2
C10 C6 C7 106.5(5)
C10 C6 C21 125.9(5)
C7 C6 C21 127.6(6)
C10 C6 Fe1 69.5(3)
C7 C6 Fe1 68.2(3)
C21 C6 Fe1 125.0(3)
C6 C7 C8 106.3(6)
C6 C7 Fe1 71.7(3)
C8 C7 Fe1 69.2(3)
C6 C7 H7 126.9
C8 C7 H7 126.9
Fe1 C7 H7 123.9
C9 C8 C7 109.0(6)
C9 C8 Fe1 71.2(4)
C7 C8 Fe1 69.8(3)
C9 C8 H8 125.5
C7 C8 H8 125.5
Fe1 C8 H8 125.1
C8 C9 C10 107.7(7)
C8 C9 Fe1 69.9(4)
C10 C9 Fe1 70.9(3)
C8 C9 H9 126.1
C10 C9 H9 126.1
Fe1 C9 H9 124.7
C9 C10 C6 110.4(6)
C9 C10 Fe1 69.9(3)
C6 C10 Fe1 71.5(3)
C9 C10 H10 124.8
C6 C10 H10 124.8
Fe1 C10 H10 125.4
C15 C11 C12 108.0(4)
C15 C11 C1 125.9(4)
C12 C11 C1 125.8(4)
C15 C11 Fe2 70.0(2)
C12 C11 Fe2 69.9(2)
C1 C11 Fe2 120.1(3)
C13 C12 C11 107.8(4)
C13 C12 Fe2 70.4(3)
C11 C12 Fe2 69.4(2)
C13 C12 H12 126.1
C11 C12 H12 126.1
Fe2 C12 H12 125.7
C12 C13 C14 108.5(4)
C12 C13 Fe2 69.8(3)
C14 C13 Fe2 70.0(3)
C12 C13 H13 125.7
C14 C13 H13 125.7
Fe2 C13 H13 126.1
C13 C14 C15 108.3(4)
C13 C14 Fe2 69.9(3)
C15 C14 Fe2 69.6(3)
C13 C14 H14 125.8
C15 C14 H14 125.8
Fe2 C14 H14 126.2
C14 C15 C11 107.4(4)
C14 C15 Fe2 70.1(3)
C11 C15 Fe2 69.3(2)
C14 C15 H15 126.3
C11 C15 H15 126.3
Fe2 C15 H15 125.8
C17 C16 C20 107.6(5)
C17 C16 C26 124.9(5)
C20 C16 C26 127.5(5)
C17 C16 Fe2 70.1(3)
C20 C16 Fe2 69.0(3)
C26 C16 Fe2 124.9(3)
C18 C17 C16 108.3(5)
C18 C17 Fe2 69.4(3)
C16 C17 Fe2 69.9(3)
C18 C17 H17 125.9
C16 C17 H17 125.9
Fe2 C17 H17 126.4
C19 C18 C17 108.6(5)
C19 C18 Fe2 69.8(3)
C17 C18 Fe2 70.6(3)
C19 C18 H18 125.7
C17 C18 H18 125.7
Fe2 C18 H18 125.5
C18 C19 C20 108.0(5)
C18 C19 Fe2 70.4(3)
C20 C19 Fe2 69.7(3)
C18 C19 H19 126.0
C20 C19 H19 126.0
Fe2 C19 H19 125.5
C16 C20 C19 107.6(5)
C16 C20 Fe2 70.6(3)
C19 C20 Fe2 69.5(3)
C16 C20 H20 126.2
C19 C20 H20 126.2
Fe2 C20 H20 125.3
C6 C21 C22 115.4(4)
C6 C21 H21A 108.4
C22 C21 H21A 108.4
C6 C21 H21B 108.4
C22 C21 H21B 108.4
H21A C21 H21B 107.5
C23 C22 C25 108.5(6)
C23 C22 C24 108.8(6)
C25 C22 C24 109.7(6)
C23 C22 C21 111.4(5)
C25 C22 C21 110.6(5)
C24 C22 C21 107.9(4)
C22 C23 H23A 109.5
C22 C23 H23B 109.5
H23A C23 H23B 109.5
C22 C23 H23C 109.5
H23A C23 H23C 109.5
H23B C23 H23C 109.5
C22 C24 H24A 109.5
C22 C24 H24B 109.5
H24A C24 H24B 109.5
C22 C24 H24C 109.5
H24A C24 H24C 109.5
H24B C24 H24C 109.5
C22 C25 H25A 109.5
C22 C25 H25B 109.5
H25A C25 H25B 109.5
C22 C25 H25C 109.5
H25A C25 H25C 109.5
H25B C25 H25C 109.5
C16 C26 C27 116.2(4)
C16 C26 H26A 108.2
C27 C26 H26A 108.2
C16 C26 H26B 108.2
C27 C26 H26B 108.2
H26A C26 H26B 107.4
C30 C27 C29 109.0(5)
C30 C27 C28 110.8(4)
C29 C27 C28 109.1(5)
C30 C27 C26 110.9(4)
C29 C27 C26 107.4(4)
C28 C27 C26 109.5(5)
C27 C28 H28A 109.5
C27 C28 H28B 109.5
H28A C28 H28B 109.5
C27 C28 H28C 109.5
H28A C28 H28C 109.5
H28B C28 H28C 109.5
C27 C29 H29A 109.5
C27 C29 H29B 109.5
H29A C29 H29B 109.5
C27 C29 H29C 109.5
H29A C29 H29C 109.5
H29B C29 H29C 109.5
C27 C30 H30A 109.5
C27 C30 H30B 109.5
H30A C30 H30B 109.5
C27 C30 H30C 109.5
H30A C30 H30C 109.5
H30B C30 H30C 109.5
C32 C31 C37 123.4(4)
C32 C31 C36 112.4(4)
C37 C31 C36 124.1(4)
F1 C32 C33 118.4(4)
F1 C32 C31 118.3(4)
C33 C32 C31 123.2(4)
F2 C33 C32 117.5(4)
F2 C33 C34 117.7(4)
C32 C33 C34 124.7(4)
C40 C34 C33 124.3(4)
C40 C34 C35 123.7(4)
C33 C34 C35 112.0(4)
C36 C35 F3 118.0(4)
C36 C35 C34 123.9(4)
F3 C35 C34 118.1(4)
F4 C36 C35 118.0(4)
F4 C36 C31 118.1(4)
C35 C36 C31 123.9(4)
C31 C37 C39 123.3(4)
C31 C37 C38 122.3(4)
C39 C37 C38 113.8(4)
N1 C38 C37 175.6(5)
N2 C39 C37 175.2(5)
C34 C40 C41 123.6(4)
C34 C40 C42 124.5(4)
C41 C40 C42 111.8(4)
N3 C41 C40 175.3(6)
N4 C42 C40 174.6(5)
C19 Fe2 C20 40.8(2)
C19 Fe2 C11 149.1(3)
C20 Fe2 C11 116.8(2)
C19 Fe2 C18 39.9(2)
C20 Fe2 C18 67.7(2)
C11 Fe2 C18 170.1(2)
C19 Fe2 C12 169.2(2)
C20 Fe2 C12 148.5(2)
C11 Fe2 C12 40.70(16)
C18 Fe2 C12 131.0(2)
C19 Fe2 C15 116.9(2)
C20 Fe2 C15 109.9(2)
C11 Fe2 C15 40.65(16)
C18 Fe2 C15 148.1(2)
C12 Fe2 C15 68.28(18)
C19 Fe2 C13 131.4(2)
C20 Fe2 C13 170.8(2)
C11 Fe2 C13 67.64(18)
C18 Fe2 C13 109.2(2)
C12 Fe2 C13 39.90(17)
C15 Fe2 C13 67.76(19)
C19 Fe2 C14 109.7(2)
C20 Fe2 C14 132.5(2)
C11 Fe2 C14 67.71(18)
C18 Fe2 C14 116.5(2)
C12 Fe2 C14 67.55(19)
C15 Fe2 C14 40.22(17)
C13 Fe2 C14 40.14(18)
C19 Fe2 C16 67.9(2)
C20 Fe2 C16 40.40(19)
C11 Fe2 C16 109.71(18)
C18 Fe2 C16 67.5(2)
C12 Fe2 C16 116.36(19)
C15 Fe2 C16 132.55(19)
C13 Fe2 C16 147.6(2)
C14 Fe2 C16 171.3(2)
C19 Fe2 C17 67.3(2)
C20 Fe2 C17 67.5(2)
C11 Fe2 C17 131.9(2)
C18 Fe2 C17 40.0(2)
C12 Fe2 C17 109.1(2)
C15 Fe2 C17 171.0(2)
C13 Fe2 C17 116.2(2)
C14 Fe2 C17 147.8(2)
C16 Fe2 C17 39.97(18)
C4 Fe1 C3 40.3(2)
C4 Fe1 C8 127.3(3)
C3 Fe1 C8 109.3(3)
C4 Fe1 C5 40.86(19)
C3 Fe1 C5 67.7(2)
C8 Fe1 C5 164.9(3)
C4 Fe1 C7 166.7(3)
C3 Fe1 C7 130.1(3)
C8 Fe1 C7 41.0(2)
C5 Fe1 C7 152.0(3)
C4 Fe1 C9 107.2(3)
C3 Fe1 C9 117.9(3)
C8 Fe1 C9 38.9(3)
C5 Fe1 C9 128.1(3)
C7 Fe1 C9 67.4(3)
C4 Fe1 C2 67.5(2)
C3 Fe1 C2 39.94(18)
C8 Fe1 C2 120.9(3)
C5 Fe1 C2 67.08(19)
C7 Fe1 C2 111.0(2)
C9 Fe1 C2 151.8(3)
C4 Fe1 C10 117.9(2)
C3 Fe1 C10 150.6(2)
C8 Fe1 C10 65.4(3)
C5 Fe1 C10 109.4(2)
C7 Fe1 C10 66.3(2)
C9 Fe1 C10 39.2(2)
C2 Fe1 C10 168.3(2)
C4 Fe1 C6 150.6(2)
C3 Fe1 C6 168.7(2)
C8 Fe1 C6 67.0(2)
C5 Fe1 C6 118.7(2)
C7 Fe1 C6 40.1(2)
C9 Fe1 C6 66.6(2)
C2 Fe1 C6 131.7(2)
C10 Fe1 C6 39.00(19)
C4 Fe1 C1 66.97(18)
C3 Fe1 C1 66.80(18)
C8 Fe1 C1 154.8(3)
C5 Fe1 C1 39.11(16)
C7 Fe1 C1 121.1(2)
C9 Fe1 C1 165.8(3)
C2 Fe1 C1 39.84(16)
C10 Fe1 C1 130.6(2)
C6 Fe1 C1 111.60(18)

loop_
_geom_bond_atom_site_label_1
_geom_bond_atom_site_label_2
_geom_bond_distance
C1 C5 1.404(6)
C1 C2 1.433(6)
C1 C11 1.450(6)
C1 Fe1 2.130(4)
C2 C3 1.406(7)
C2 Fe1 2.074(5)
C2 H2 0.9300
C3 C4 1.402(7)
C3 Fe1 2.040(5)
C3 H3 0.9300
C4 C5 1.429(6)
C4 Fe1 2.031(5)
C4 H4 0.9300
C5 Fe1 2.061(5)
C5 H5 0.9300
C6 C10 1.399(7)
C6 C7 1.430(7)
C6 C21 1.487(6)
C6 Fe1 2.108(5)
C7 C8 1.442(9)
C7 Fe1 2.062(6)
C7 H7 0.9300
C8 C9 1.373(9)
C8 Fe1 2.053(6)
C8 H8 0.9300
C9 C10 1.392(8)
C9 Fe1 2.070(6)
C9 H9 0.9300
C10 Fe1 2.082(5)
C10 H10 0.9300
C11 C15 1.422(6)
C11 C12 1.423(6)
C11 Fe2 2.042(4)
C12 C13 1.400(6)
C12 Fe2 2.048(4)
C12 H12 0.9300
C13 C14 1.412(6)
C13 Fe2 2.056(5)
C13 H13 0.9300
C14 C15 1.413(6)
C14 Fe2 2.058(5)
C14 H14 0.9300
C15 Fe2 2.051(5)
C15 H15 0.9300
C16 C17 1.409(6)
C16 C20 1.417(7)
C16 C26 1.500(6)
C16 Fe2 2.061(5)
C17 C18 1.406(7)
C17 Fe2 2.063(5)
C17 H17 0.9300
C18 C19 1.393(8)
C18 Fe2 2.047(5)
C18 H18 0.9300
C19 C20 1.422(7)
C19 Fe2 2.039(5)
C19 H19 0.9300
C20 Fe2 2.041(5)
C20 H20 0.9300
C21 C22 1.534(6)
C21 H21A 0.9700
C21 H21B 0.9700
C22 C23 1.471(7)
C22 C25 1.500(8)
C22 C24 1.509(7)
C23 H23A 0.9600
C23 H23B 0.9600
C23 H23C 0.9600
C24 H24A 0.9600
C24 H24B 0.9600
C24 H24C 0.9600
C25 H25A 0.9600
C25 H25B 0.9600
C25 H25C 0.9600
C26 C27 1.545(6)
C26 H26A 0.9700
C26 H26B 0.9700
C27 C30 1.516(7)
C27 C29 1.529(6)
C27 C28 1.536(7)
C28 H28A 0.9600
C28 H28B 0.9600
C28 H28C 0.9600
C29 H29A 0.9600
C29 H29B 0.9600
C29 H29C 0.9600
C30 H30A 0.9600
C30 H30B 0.9600
C30 H30C 0.9600
C31 C32 1.413(6)
C31 C37 1.416(6)
C31 C36 1.416(6)
C32 F1 1.341(5)
C32 C33 1.351(6)
C33 F2 1.344(5)
C33 C34 1.403(6)
C34 C40 1.401(6)
C34 C35 1.418(6)
C35 C36 1.345(6)
C35 F3 1.347(5)
C36 F4 1.340(5)
C37 C39 1.423(7)
C37 C38 1.429(7)
C38 N1 1.136(6)
C39 N2 1.145(6)
C40 C41 1.420(7)
C40 C42 1.422(7)
C41 N3 1.155(6)
C42 N4 1.153(6)
